data_7228528
loop_
_publ_author_name
'Ma, Yulu'
'Wang, Kai-Min'
'Huang, Rong'
'Lin, Jun'
'Yan, Sheng-Jiao'

_publ_section_title
;
 An environmentally benign double Michael addition reaction of
 heterocyclic ketene aminals with quinone monoketals for
 diastereoselective synthesis of highly functionly morphan derivatives in
 water
;
_journal_name_full 'Green Chem.'
_journal_paper_doi 10.1039/C7GC01435J
_journal_year 2017
_chemical_absolute_configuration unk
_chemical_formula_moiety 'C20 H23 F N2 O4, 0.5(H2 O)'
_chemical_formula_sum 'C20 H24 F N2 O4.5'
_chemical_formula_weight 383.31
_chemical_name_systematic
; 
 ? 
;
_space_group_IT_number 7
_symmetry_cell_setting monoclinic
_symmetry_space_group_name_Hall 'P -2yc'
_symmetry_space_group_name_H-M 'P 1 c 1'
_atom_sites_solution_hydrogens geom
_atom_sites_solution_primary direct
_atom_sites_solution_secondary difmap
_audit_creation_method SHELXL-97
_audit_update_record
;
2017-05-01 deposited with the CCDC.
2017-06-20 downloaded from the CCDC.
;
_cell_angle_alpha 90.00
_cell_angle_beta 113.5910(10)
_cell_angle_gamma 90.00
_cell_formula_units_Z 4
_cell_length_a 12.3686(8)
_cell_length_b 15.9846(11)
_cell_length_c 9.9812(7)
_cell_measurement_reflns_used 8904
_cell_measurement_temperature 100(2)
_cell_measurement_theta_max 29.99
_cell_measurement_theta_min 2.20
_cell_volume 1808.4(2)
_computing_cell_refinement 'Bruker SAINT'
_computing_data_collection 'Bruker APEX2'
_computing_data_reduction 'Bruker SAINT'
_computing_molecular_graphics 'Bruker SHELXTL'
_computing_publication_material 'Bruker SHELXTL'
_computing_structure_refinement 'SHELXL-97 (Sheldrick, 2008)'
_computing_structure_solution 'SHELXS-97 (Sheldrick, 2008)'
_diffrn_ambient_temperature 100(2)
_diffrn_measured_fraction_theta_full 0.963
_diffrn_measured_fraction_theta_max 0.963
_diffrn_measurement_device_type 'Bruker APEX-II CCD'
_diffrn_measurement_method '\f and \w scans'
_diffrn_radiation_monochromator graphite
_diffrn_radiation_source 'fine-focus sealed tube'
_diffrn_radiation_type MoK\a
_diffrn_radiation_wavelength 0.71073
_diffrn_reflns_av_R_equivalents 0.0222
_diffrn_reflns_av_sigmaI/netI 0.0335
_diffrn_reflns_limit_h_max 16
_diffrn_reflns_limit_h_min -17
_diffrn_reflns_limit_k_max 22
_diffrn_reflns_limit_k_min -21
_diffrn_reflns_limit_l_max 13
_diffrn_reflns_limit_l_min -13
_diffrn_reflns_number 19064
_diffrn_reflns_theta_full 30.07
_diffrn_reflns_theta_max 30.07
_diffrn_reflns_theta_min 1.27
_exptl_absorpt_coefficient_mu 0.107
_exptl_absorpt_correction_T_max 0.9811
_exptl_absorpt_correction_T_min 0.9586
_exptl_absorpt_correction_type multi-scan
_exptl_absorpt_process_details sadabs
_exptl_crystal_colour yellow
_exptl_crystal_density_diffrn 1.408
_exptl_crystal_density_method 'not measured'
_exptl_crystal_description prism
_exptl_crystal_F_000 812
_exptl_crystal_size_max 0.40
_exptl_crystal_size_mid 0.20
_exptl_crystal_size_min 0.18
_refine_diff_density_max 0.363
_refine_diff_density_min -0.192
_refine_diff_density_rms 0.051
_refine_ls_abs_structure_details 'Flack H D (1983), Acta Cryst. A39, 876-881'
_refine_ls_abs_structure_Flack -0.2(4)
_refine_ls_extinction_method none
_refine_ls_goodness_of_fit_ref 1.041
_refine_ls_hydrogen_treatment constr
_refine_ls_matrix_type full
_refine_ls_number_parameters 500
_refine_ls_number_reflns 9463
_refine_ls_number_restraints 2
_refine_ls_restrained_S_all 1.041
_refine_ls_R_factor_all 0.0385
_refine_ls_R_factor_gt 0.0345
_refine_ls_shift/su_max 0.000
_refine_ls_shift/su_mean 0.000
_refine_ls_structure_factor_coef Fsqd
_refine_ls_weighting_details 'calc w=1/[\s^2^(Fo^2^)+(0.0570P)^2^+0.1693P] where P=(Fo^2^+2Fc^2^)/3'
_refine_ls_weighting_scheme calc
_refine_ls_wR_factor_gt 0.0888
_refine_ls_wR_factor_ref 0.0938
_reflns_number_gt 8786
_reflns_number_total 9463
_reflns_threshold_expression >2sigma(I)
_cod_data_source_file c7gc01435j2.cif
_cod_data_source_block mo_yd_lj_b3_0m
_cod_depositor_comments
;
The following automatic conversions were performed:

'_symmetry_cell_setting' value 'Monoclinic' changed to 'monoclinic'
according to
/home/data/users/saulius/crontab/automatic-downloads/rss-feeds/RSC/lib/dictionaries/cif_core.dic
dictionary named 'cif_core.dic' version 2.4.2 from 2011-04-26.

Automatic conversion script
Id: cif_fix_values 4973 2017-02-22 13:04:09Z antanas 

2017-11-18
Z value and formula fixed to values more according to usual
chemical conventions.                 miguel
;
_cod_original_formula_sum 'C40 H48 F2 N4 O9'
_cod_original_formula_weight 766.82
_cod_original_formula_moiety '2(C20 H23 F N2 O4), H2 O'
_cod_original_formula_units_Z 2
_cod_original_sg_symbol_H-M 'P c'
_cod_database_code 7228528

loop_
_symmetry_equiv_pos_as_xyz
'x, y, z'
'x, -y, z+1/2'

loop_
_atom_site_label
_atom_site_type_symbol
_atom_site_fract_x
_atom_site_fract_y
_atom_site_fract_z
_atom_site_U_iso_or_equiv
_atom_site_adp_type
_atom_site_occupancy
_atom_site_symmetry_multiplicity
_atom_site_calc_flag
_atom_site_refinement_flags
F1 F 0.15664(10) 0.96013(6) -0.04095(11) 0.0294(2) Uani 1 1 d .
F2 F 0.56229(9) 0.44913(6) 0.58182(11) 0.0280(2) Uani 1 1 d .
O1 O -0.08807(10) 0.54126(7) 0.28338(12) 0.0225(2) Uani 1 1 d .
O1S O 0.99813(11) 0.61668(7) 0.92931(13) 0.0258(2) Uani 1 1 d .
H1SA H 0.9580 0.5750 0.8848 0.039 Uiso 1 1 d R
H1SB H 0.9466 0.6558 0.9199 0.039 Uiso 1 1 d R
O2 O 0.36444(9) 0.69761(7) 0.45252(12) 0.0192(2) Uani 1 1 d .
O3 O 0.11926(9) 0.78395(6) 0.67740(12) 0.0176(2) Uani 1 1 d .
O4 O -0.07955(9) 0.78553(6) 0.51652(11) 0.0172(2) Uani 1 1 d .
O5 O 0.47810(12) 0.93890(8) 0.71000(13) 0.0276(3) Uani 1 1 d .
O6 O 0.85777(10) 0.75081(7) 0.93665(12) 0.0202(2) Uani 1 1 d .
O7 O 0.60104(10) 0.74741(7) 1.19446(12) 0.0208(2) Uani 1 1 d .
O8 O 0.40733(10) 0.78584(7) 1.04447(13) 0.0207(2) Uani 1 1 d .
N1 N 0.13366(11) 0.60873(7) 0.63775(13) 0.0161(2) Uani 1 1 d .
N2 N 0.31241(11) 0.59347(8) 0.61619(14) 0.0176(2) Uani 1 1 d .
H2 H 0.3620 0.6124 0.5802 0.021 Uiso 1 1 calc R
N3 N 0.67679(11) 0.90305(8) 1.12426(14) 0.0175(2) Uani 1 1 d .
N4 N 0.84921(11) 0.87810(8) 1.08946(14) 0.0187(2) Uani 1 1 d .
H4 H 0.8861 0.8478 1.0471 0.022 Uiso 1 1 calc R
C1 C 0.17814(14) 0.90344(9) 0.06956(17) 0.0196(3) Uani 1 1 d .
C2 C 0.11926(14) 0.82835(10) 0.03888(17) 0.0209(3) Uani 1 1 d .
H2A H 0.0643 0.8155 -0.0572 0.025 Uiso 1 1 calc R
C3 C 0.14268(13) 0.77159(9) 0.15300(16) 0.0185(3) Uani 1 1 d .
H3 H 0.1025 0.7194 0.1347 0.022 Uiso 1 1 calc R
C4 C 0.22425(13) 0.79026(9) 0.29369(15) 0.0143(3) Uani 1 1 d .
C5 C 0.25908(13) 0.72417(8) 0.41182(15) 0.0145(2) Uani 1 1 d .
C6 C 0.17642(12) 0.69613(8) 0.46593(15) 0.0139(2) Uani 1 1 d .
C7 C 0.05598(12) 0.73604(9) 0.42165(15) 0.0144(2) Uani 1 1 d .
H7 H 0.0592 0.7937 0.3846 0.017 Uiso 1 1 calc R
C8 C -0.04668(13) 0.68770(9) 0.30210(16) 0.0169(3) Uani 1 1 d .
H8A H -0.1186 0.7229 0.2684 0.020 Uiso 1 1 calc R
H8B H -0.0260 0.6777 0.2173 0.020 Uiso 1 1 calc R
C9 C -0.07333(12) 0.60473(9) 0.35525(16) 0.0165(3) Uani 1 1 d .
C10 C 0.28340(14) 0.86637(9) 0.31980(17) 0.0207(3) Uani 1 1 d .
H10 H 0.3401 0.8791 0.4150 0.025 Uiso 1 1 calc R
C11 C 0.25985(15) 0.92391(9) 0.20705(18) 0.0232(3) Uani 1 1 d .
H11 H 0.2993 0.9763 0.2244 0.028 Uiso 1 1 calc R
C12 C 0.20785(12) 0.63152(8) 0.57554(15) 0.0146(3) Uani 1 1 d .
C13 C 0.16179(14) 0.53976(9) 0.74368(17) 0.0187(3) Uani 1 1 d .
H13A H 0.0880 0.5117 0.7354 0.022 Uiso 1 1 calc R
H13B H 0.2010 0.5623 0.8441 0.022 Uiso 1 1 calc R
C14 C 0.24195(14) 0.47705(9) 0.71616(18) 0.0198(3) Uani 1 1 d .
H14A H 0.1998 0.4493 0.6206 0.024 Uiso 1 1 calc R
H14B H 0.2663 0.4336 0.7933 0.024 Uiso 1 1 calc R
C15 C 0.34955(14) 0.52250(9) 0.71655(18) 0.0203(3) Uani 1 1 d .
H15A H 0.3983 0.5425 0.8165 0.024 Uiso 1 1 calc R
H15B H 0.3979 0.4838 0.6860 0.024 Uiso 1 1 calc R
C16 C 0.02423(12) 0.65432(9) 0.61373(15) 0.0154(3) Uani 1 1 d .
H16 H 0.0147 0.6579 0.7084 0.019 Uiso 1 1 calc R
C17 C -0.08163(13) 0.60673(9) 0.50237(16) 0.0176(3) Uani 1 1 d .
H17A H -0.0827 0.5489 0.5371 0.021 Uiso 1 1 calc R
H17B H -0.1559 0.6346 0.4928 0.021 Uiso 1 1 calc R
C18 C 0.03026(13) 0.74319(8) 0.55938(16) 0.0149(3) Uani 1 1 d .
C19 C 0.14888(14) 0.86607(9) 0.64533(18) 0.0220(3) Uani 1 1 d .
H19A H 0.0764 0.8976 0.5919 0.033 Uiso 1 1 calc R
H19B H 0.1949 0.8617 0.5854 0.033 Uiso 1 1 calc R
H19C H 0.1956 0.8951 0.7368 0.033 Uiso 1 1 calc R
C20 C -0.11694(15) 0.80206(11) 0.63284(18) 0.0238(3) Uani 1 1 d .
H20A H -0.0568 0.8355 0.7086 0.036 Uiso 1 1 calc R
H20B H -0.1279 0.7490 0.6750 0.036 Uiso 1 1 calc R
H20C H -0.1916 0.8329 0.5943 0.036 Uiso 1 1 calc R
C21 C 0.47454(13) 0.89546(9) 0.80844(17) 0.0186(3) Uani 1 1 d .
C22 C 0.46849(13) 0.80143(9) 0.79963(17) 0.0178(3) Uani 1 1 d .
H22A H 0.4869 0.7822 0.7168 0.021 Uiso 1 1 calc R
H22B H 0.3877 0.7826 0.7821 0.021 Uiso 1 1 calc R
C23 C 0.55746(13) 0.76283(9) 0.94362(16) 0.0155(3) Uani 1 1 d .
H23 H 0.5494 0.7006 0.9369 0.019 Uiso 1 1 calc R
C24 C 0.68436(13) 0.78576(8) 0.97386(16) 0.0148(3) Uani 1 1 d .
C25 C 0.75110(13) 0.73693(9) 0.91847(15) 0.0151(3) Uani 1 1 d .
C26 C 0.69586(12) 0.66007(9) 0.82900(15) 0.0149(3) Uani 1 1 d .
C27 C 0.71227(13) 0.58180(9) 0.89572(16) 0.0179(3) Uani 1 1 d .
H27 H 0.7541 0.5772 0.9986 0.022 Uiso 1 1 calc R
C28 C 0.66765(13) 0.51045(9) 0.81239(17) 0.0195(3) Uani 1 1 d .
H28 H 0.6779 0.4569 0.8572 0.023 Uiso 1 1 calc R
C29 C 0.60798(13) 0.51912(9) 0.66288(17) 0.0198(3) Uani 1 1 d .
C30 C 0.63467(13) 0.66665(9) 0.67769(16) 0.0178(3) Uani 1 1 d .
H30 H 0.6236 0.7200 0.6323 0.021 Uiso 1 1 calc R
C31 C 0.58971(13) 0.59545(9) 0.59275(16) 0.0183(3) Uani 1 1 d .
H31 H 0.5478 0.5994 0.4898 0.022 Uiso 1 1 calc R
C32 C 0.47270(14) 0.93420(9) 0.94646(17) 0.0190(3) Uani 1 1 d .
H32A H 0.3905 0.9345 0.9393 0.023 Uiso 1 1 calc R
H32B H 0.4993 0.9930 0.9533 0.023 Uiso 1 1 calc R
C33 C 0.55127(13) 0.88779(9) 1.08669(16) 0.0167(3) Uani 1 1 d .
H33 H 0.5317 0.9085 1.1689 0.020 Uiso 1 1 calc R
C34 C 0.73774(13) 0.85734(8) 1.06370(15) 0.0155(3) Uani 1 1 d .
C35 C 0.91413(14) 0.94722(9) 1.18259(17) 0.0205(3) Uani 1 1 d .
H35A H 0.9099 0.9971 1.1218 0.025 Uiso 1 1 calc R
H35B H 0.9981 0.9316 1.2349 0.025 Uiso 1 1 calc R
C36 C 0.86110(14) 0.96735(10) 1.29217(17) 0.0214(3) Uani 1 1 d .
H36A H 0.8782 0.9215 1.3644 0.026 Uiso 1 1 calc R
H36B H 0.8964 1.0195 1.3453 0.026 Uiso 1 1 calc R
C37 C 0.72869(14) 0.97807(10) 1.21176(19) 0.0229(3) Uani 1 1 d .
H37A H 0.6928 0.9874 1.2832 0.027 Uiso 1 1 calc R
H37B H 0.7119 1.0276 1.1470 0.027 Uiso 1 1 calc R
C38 C 0.52758(13) 0.79323(8) 1.07035(16) 0.0164(3) Uani 1 1 d .
C39 C 0.59007(17) 0.76793(12) 1.32748(19) 0.0296(4) Uani 1 1 d .
H39A H 0.5072 0.7633 1.3134 0.044 Uiso 1 1 calc R
H39B H 0.6175 0.8253 1.3558 0.044 Uiso 1 1 calc R
H39C H 0.6380 0.7293 1.4046 0.044 Uiso 1 1 calc R
C40 C 0.36089(16) 0.70252(10) 1.0205(2) 0.0295(4) Uani 1 1 d .
H40A H 0.4041 0.6682 1.1068 0.044 Uiso 1 1 calc R
H40B H 0.3697 0.6784 0.9352 0.044 Uiso 1 1 calc R
H40C H 0.2771 0.7039 1.0033 0.044 Uiso 1 1 calc R

loop_
_atom_site_aniso_label
_atom_site_aniso_U_11
_atom_site_aniso_U_22
_atom_site_aniso_U_33
_atom_site_aniso_U_23
_atom_site_aniso_U_13
_atom_site_aniso_U_12
F1 0.0390(6) 0.0254(5) 0.0232(5) 0.0110(4) 0.0118(4) 0.0026(4)
F2 0.0292(5) 0.0222(4) 0.0315(5) -0.0106(4) 0.0110(4) -0.0061(4)
O1 0.0237(6) 0.0215(5) 0.0232(5) -0.0029(4) 0.0104(5) -0.0014(4)
O1S 0.0230(6) 0.0249(5) 0.0303(6) -0.0051(5) 0.0116(5) 0.0007(4)
O2 0.0151(5) 0.0226(5) 0.0204(5) 0.0041(4) 0.0078(4) 0.0012(4)
O3 0.0164(5) 0.0170(4) 0.0166(5) 0.0001(4) 0.0037(4) -0.0012(4)
O4 0.0153(5) 0.0203(5) 0.0165(5) 0.0020(4) 0.0071(4) 0.0045(4)
O5 0.0310(7) 0.0261(6) 0.0270(6) 0.0067(5) 0.0131(5) 0.0020(5)
O6 0.0162(5) 0.0240(5) 0.0220(5) -0.0044(4) 0.0094(4) -0.0023(4)
O7 0.0218(6) 0.0223(5) 0.0194(5) 0.0045(4) 0.0093(4) 0.0037(4)
O8 0.0175(5) 0.0184(5) 0.0295(6) -0.0017(4) 0.0128(5) 0.0007(4)
N1 0.0154(6) 0.0159(5) 0.0171(6) 0.0059(4) 0.0066(5) 0.0031(4)
N2 0.0142(6) 0.0185(6) 0.0203(6) 0.0055(5) 0.0073(5) 0.0025(4)
N3 0.0167(6) 0.0158(5) 0.0196(6) -0.0035(4) 0.0068(5) -0.0001(4)
N4 0.0177(6) 0.0179(6) 0.0205(6) -0.0041(5) 0.0077(5) -0.0023(4)
C1 0.0231(8) 0.0190(6) 0.0186(7) 0.0057(5) 0.0105(6) 0.0041(5)
C2 0.0185(7) 0.0270(7) 0.0148(6) 0.0011(5) 0.0042(5) -0.0022(6)
C3 0.0188(7) 0.0191(6) 0.0166(7) -0.0012(5) 0.0061(6) -0.0049(5)
C4 0.0142(6) 0.0163(6) 0.0139(6) 0.0009(5) 0.0071(5) 0.0006(5)
C5 0.0154(6) 0.0139(6) 0.0126(6) -0.0005(5) 0.0040(5) -0.0017(5)
C6 0.0137(6) 0.0136(5) 0.0141(6) 0.0018(5) 0.0054(5) 0.0008(5)
C7 0.0127(6) 0.0142(6) 0.0154(6) 0.0016(5) 0.0045(5) -0.0005(5)
C8 0.0152(6) 0.0201(6) 0.0149(6) 0.0020(5) 0.0053(5) -0.0010(5)
C9 0.0102(6) 0.0205(6) 0.0174(7) 0.0016(5) 0.0042(5) 0.0009(5)
C10 0.0229(8) 0.0194(6) 0.0166(7) -0.0011(5) 0.0046(6) -0.0044(5)
C11 0.0292(8) 0.0152(6) 0.0237(8) 0.0004(5) 0.0090(6) -0.0052(6)
C12 0.0138(6) 0.0154(6) 0.0135(6) 0.0001(5) 0.0042(5) -0.0007(5)
C13 0.0194(7) 0.0180(6) 0.0195(7) 0.0077(5) 0.0087(6) 0.0025(5)
C14 0.0193(7) 0.0160(6) 0.0227(7) 0.0052(5) 0.0070(6) 0.0019(5)
C15 0.0189(7) 0.0172(6) 0.0242(7) 0.0059(5) 0.0079(6) 0.0043(5)
C16 0.0144(6) 0.0167(6) 0.0159(6) 0.0029(5) 0.0067(5) 0.0017(5)
C17 0.0155(7) 0.0184(6) 0.0190(7) 0.0023(5) 0.0071(5) -0.0013(5)
C18 0.0141(6) 0.0157(6) 0.0148(6) 0.0015(5) 0.0056(5) 0.0020(5)
C19 0.0212(7) 0.0160(6) 0.0268(8) -0.0019(6) 0.0074(6) -0.0022(5)
C20 0.0212(7) 0.0314(8) 0.0221(7) 0.0006(6) 0.0121(6) 0.0070(6)
C21 0.0130(6) 0.0189(6) 0.0224(7) 0.0017(5) 0.0056(6) 0.0022(5)
C22 0.0154(7) 0.0183(6) 0.0176(6) -0.0027(5) 0.0045(5) 0.0009(5)
C23 0.0127(6) 0.0142(6) 0.0203(7) -0.0016(5) 0.0073(5) 0.0005(5)
C24 0.0133(6) 0.0152(6) 0.0154(6) -0.0005(5) 0.0053(5) -0.0007(5)
C25 0.0152(6) 0.0171(6) 0.0129(6) 0.0002(5) 0.0055(5) 0.0001(5)
C26 0.0122(6) 0.0166(6) 0.0170(6) -0.0020(5) 0.0071(5) 0.0007(5)
C27 0.0142(6) 0.0210(7) 0.0181(7) 0.0012(5) 0.0060(5) 0.0019(5)
C28 0.0158(7) 0.0177(6) 0.0249(8) 0.0027(5) 0.0081(6) 0.0008(5)
C29 0.0161(7) 0.0202(7) 0.0240(7) -0.0059(6) 0.0091(6) -0.0016(5)
C30 0.0186(7) 0.0186(6) 0.0165(6) 0.0006(5) 0.0074(5) 0.0027(5)
C31 0.0172(7) 0.0234(7) 0.0141(6) -0.0024(5) 0.0059(5) 0.0008(5)
C32 0.0178(7) 0.0159(6) 0.0218(7) -0.0012(5) 0.0063(6) 0.0027(5)
C33 0.0156(7) 0.0154(6) 0.0196(7) -0.0019(5) 0.0076(5) 0.0011(5)
C34 0.0159(6) 0.0140(6) 0.0153(6) 0.0011(5) 0.0050(5) 0.0008(5)
C35 0.0200(7) 0.0197(7) 0.0213(7) -0.0040(5) 0.0075(6) -0.0057(5)
C36 0.0221(8) 0.0213(7) 0.0192(7) -0.0039(6) 0.0066(6) -0.0035(5)
C37 0.0208(8) 0.0188(7) 0.0281(8) -0.0080(6) 0.0086(6) -0.0019(5)
C38 0.0158(7) 0.0143(6) 0.0197(7) 0.0020(5) 0.0079(5) 0.0014(5)
C39 0.0356(10) 0.0346(9) 0.0211(8) 0.0039(7) 0.0139(7) 0.0044(7)
C40 0.0228(8) 0.0222(7) 0.0488(11) -0.0033(7) 0.0198(8) -0.0035(6)

loop_
_atom_type_symbol
_atom_type_description
_atom_type_scat_dispersion_real
_atom_type_scat_dispersion_imag
_atom_type_scat_source
C C 0.0033 0.0016 'International Tables Vol C Tables 4.2.6.8 and 6.1.1.4'
H H 0.0000 0.0000 'International Tables Vol C Tables 4.2.6.8 and 6.1.1.4'
N N 0.0061 0.0033 'International Tables Vol C Tables 4.2.6.8 and 6.1.1.4'
O O 0.0106 0.0060 'International Tables Vol C Tables 4.2.6.8 and 6.1.1.4'
F F 0.0171 0.0103 'International Tables Vol C Tables 4.2.6.8 and 6.1.1.4'

loop_
_geom_angle_atom_site_label_1
_geom_angle_atom_site_label_2
_geom_angle_atom_site_label_3
_geom_angle
H1SA O1S H1SB 105.0
C18 O3 C19 114.89(11)
C18 O4 C20 114.99(11)
C38 O7 C39 115.46(12)
C38 O8 C40 115.60(11)
C12 N1 C13 121.69(12)
C12 N1 C16 122.90(11)
C13 N1 C16 115.25(11)
C12 N2 C15 124.20(12)
C12 N2 H2 117.9
C15 N2 H2 117.9
C34 N3 C33 121.24(12)
C34 N3 C37 121.10(13)
C33 N3 C37 116.99(12)
C34 N4 C35 124.83(13)
C34 N4 H4 117.6
C35 N4 H4 117.6
F1 C1 C2 118.96(14)
F1 C1 C11 118.27(14)
C2 C1 C11 122.77(14)
C1 C2 C3 117.95(14)
C1 C2 H2A 121.0
C3 C2 H2A 121.0
C2 C3 C4 120.93(13)
C2 C3 H3 119.5
C4 C3 H3 119.5
C10 C4 C3 119.38(13)
C10 C4 C5 120.09(12)
C3 C4 C5 120.09(12)
O2 C5 C6 125.43(13)
O2 C5 C4 114.70(12)
C6 C5 C4 119.86(12)
C5 C6 C12 120.22(12)
C5 C6 C7 122.32(12)
C12 C6 C7 117.29(12)
C6 C7 C18 107.60(11)
C6 C7 C8 114.84(12)
C18 C7 C8 109.02(12)
C6 C7 H7 108.4
C18 C7 H7 108.4
C8 C7 H7 108.4
C9 C8 C7 113.08(12)
C9 C8 H8A 109.0
C7 C8 H8A 109.0
C9 C8 H8B 109.0
C7 C8 H8B 109.0
H8A C8 H8B 107.8
O1 C9 C17 122.62(13)
O1 C9 C8 121.86(13)
C17 C9 C8 115.52(12)
C4 C10 C11 120.21(14)
C4 C10 H10 119.9
C11 C10 H10 119.9
C1 C11 C10 118.75(14)
C1 C11 H11 120.6
C10 C11 H11 120.6
N2 C12 N1 119.45(12)
N2 C12 C6 119.40(12)
N1 C12 C6 121.14(13)
N1 C13 C14 110.53(12)
N1 C13 H13A 109.5
C14 C13 H13A 109.5
N1 C13 H13B 109.5
C14 C13 H13B 109.5
H13A C13 H13B 108.1
C13 C14 C15 108.74(12)
C13 C14 H14A 109.9
C15 C14 H14A 109.9
C13 C14 H14B 109.9
C15 C14 H14B 109.9
H14A C14 H14B 108.3
N2 C15 C14 109.62(12)
N2 C15 H15A 109.7
C14 C15 H15A 109.7
N2 C15 H15B 109.7
C14 C15 H15B 109.7
H15A C15 H15B 108.2
N1 C16 C18 110.19(11)
N1 C16 C17 109.56(11)
C18 C16 C17 110.53(11)
N1 C16 H16 108.8
C18 C16 H16 108.8
C17 C16 H16 108.8
C9 C17 C16 110.07(12)
C9 C17 H17A 109.6
C16 C17 H17A 109.6
C9 C17 H17B 109.6
C16 C17 H17B 109.6
H17A C17 H17B 108.2
O3 C18 O4 111.35(11)
O3 C18 C16 105.36(11)
O4 C18 C16 111.83(12)
O3 C18 C7 114.24(12)
O4 C18 C7 106.36(11)
C16 C18 C7 107.76(11)
O3 C19 H19A 109.5
O3 C19 H19B 109.5
H19A C19 H19B 109.5
O3 C19 H19C 109.5
H19A C19 H19C 109.5
H19B C19 H19C 109.5
O4 C20 H20A 109.5
O4 C20 H20B 109.5
H20A C20 H20B 109.5
O4 C20 H20C 109.5
H20A C20 H20C 109.5
H20B C20 H20C 109.5
O5 C21 C22 122.60(15)
O5 C21 C32 121.17(14)
C22 C21 C32 116.20(13)
C21 C22 C23 110.11(12)
C21 C22 H22A 109.6
C23 C22 H22A 109.6
C21 C22 H22B 109.6
C23 C22 H22B 109.6
H22A C22 H22B 108.2
C24 C23 C38 109.32(12)
C24 C23 C22 112.50(12)
C38 C23 C22 108.89(11)
C24 C23 H23 108.7
C38 C23 H23 108.7
C22 C23 H23 108.7
C25 C24 C34 119.51(13)
C25 C24 C23 120.81(12)
C34 C24 C23 119.66(13)
O6 C25 C24 125.85(13)
O6 C25 C26 114.97(12)
C24 C25 C26 119.18(13)
C27 C26 C30 119.79(13)
C27 C26 C25 120.16(13)
C30 C26 C25 119.92(13)
C28 C27 C26 120.26(14)
C28 C27 H27 119.9
C26 C27 H27 119.9
C29 C28 C27 118.48(13)
C29 C28 H28 120.8
C27 C28 H28 120.8
F2 C29 C31 118.67(13)
F2 C29 C28 118.28(13)
C31 C29 C28 123.02(14)
C31 C30 C26 120.51(13)
C31 C30 H30 119.7
C26 C30 H30 119.7
C29 C31 C30 117.94(13)
C29 C31 H31 121.0
C30 C31 H31 121.0
C21 C32 C33 113.29(12)
C21 C32 H32A 108.9
C33 C32 H32A 108.9
C21 C32 H32B 108.9
C33 C32 H32B 108.9
H32A C32 H32B 107.7
N3 C33 C38 109.19(11)
N3 C33 C32 111.82(12)
C38 C33 C32 110.73(12)
N3 C33 H33 108.3
C38 C33 H33 108.3
C32 C33 H33 108.3
N4 C34 N3 119.68(13)
N4 C34 C24 119.76(13)
N3 C34 C24 120.55(13)
N4 C35 C36 109.45(13)
N4 C35 H35A 109.8
C36 C35 H35A 109.8
N4 C35 H35B 109.8
C36 C35 H35B 109.8
H35A C35 H35B 108.2
C37 C36 C35 109.20(13)
C37 C36 H36A 109.8
C35 C36 H36A 109.8
C37 C36 H36B 109.8
C35 C36 H36B 109.8
H36A C36 H36B 108.3
N3 C37 C36 110.13(12)
N3 C37 H37A 109.6
C36 C37 H37A 109.6
N3 C37 H37B 109.6
C36 C37 H37B 109.6
H37A C37 H37B 108.1
O8 C38 O7 112.25(12)
O8 C38 C23 114.07(12)
O7 C38 C23 106.05(11)
O8 C38 C33 104.15(11)
O7 C38 C33 112.87(12)
C23 C38 C33 107.52(12)
O7 C39 H39A 109.5
O7 C39 H39B 109.5
H39A C39 H39B 109.5
O7 C39 H39C 109.5
H39A C39 H39C 109.5
H39B C39 H39C 109.5
O8 C40 H40A 109.5
O8 C40 H40B 109.5
H40A C40 H40B 109.5
O8 C40 H40C 109.5
H40A C40 H40C 109.5
H40B C40 H40C 109.5

loop_
_geom_bond_atom_site_label_1
_geom_bond_atom_site_label_2
_geom_bond_distance
F1 C1 1.3688(17)
F2 C29 1.3637(17)
O1 C9 1.2133(18)
O1S H1SA 0.8433
O1S H1SB 0.8705
O2 C5 1.2726(18)
O3 C18 1.4093(17)
O3 C19 1.4331(17)
O4 C18 1.4215(17)
O4 C20 1.4357(19)
O5 C21 1.2182(19)
O6 C25 1.2771(18)
O7 C38 1.4126(18)
O7 C39 1.426(2)
O8 C38 1.4090(18)
O8 C40 1.4322(19)
N1 C12 1.3477(19)
N1 C13 1.4697(17)
N1 C16 1.4699(18)
N2 C12 1.3368(18)
N2 C15 1.4605(18)
N2 H2 0.8800
N3 C34 1.3535(19)
N3 C33 1.4645(19)
N3 C37 1.4710(19)
N4 C34 1.3392(19)
N4 C35 1.4602(19)
N4 H4 0.8800
C1 C2 1.374(2)
C1 C11 1.379(2)
C2 C3 1.393(2)
C2 H2A 0.9500
C3 C4 1.395(2)
C3 H3 0.9500
C4 C10 1.389(2)
C4 C5 1.5117(19)
C5 C6 1.407(2)
C6 C12 1.4403(18)
C6 C7 1.5147(19)
C7 C18 1.534(2)
C7 C8 1.556(2)
C7 H7 1.0000
C8 C9 1.513(2)
C8 H8A 0.9900
C8 H8B 0.9900
C9 C17 1.513(2)
C10 C11 1.391(2)
C10 H10 0.9500
C11 H11 0.9500
C13 C14 1.510(2)
C13 H13A 0.9900
C13 H13B 0.9900
C14 C15 1.515(2)
C14 H14A 0.9900
C14 H14B 0.9900
C15 H15A 0.9900
C15 H15B 0.9900
C16 C18 1.5329(19)
C16 C17 1.537(2)
C16 H16 1.0000
C17 H17A 0.9900
C17 H17B 0.9900
C19 H19A 0.9800
C19 H19B 0.9800
C19 H19C 0.9800
C20 H20A 0.9800
C20 H20B 0.9800
C20 H20C 0.9800
C21 C22 1.506(2)
C21 C32 1.519(2)
C22 C23 1.546(2)
C22 H22A 0.9900
C22 H22B 0.9900
C23 C24 1.520(2)
C23 C38 1.532(2)
C23 H23 1.0000
C24 C25 1.401(2)
C24 C34 1.4406(19)
C25 C26 1.5118(19)
C26 C27 1.393(2)
C26 C30 1.396(2)
C27 C28 1.389(2)
C27 H27 0.9500
C28 C29 1.382(2)
C28 H28 0.9500
C29 C31 1.380(2)
C30 C31 1.395(2)
C30 H30 0.9500
C31 H31 0.9500
C32 C33 1.538(2)
C32 H32A 0.9900
C32 H32B 0.9900
C33 C38 1.5359(19)
C33 H33 1.0000
C35 C36 1.518(2)
C35 H35A 0.9900
C35 H35B 0.9900
C36 C37 1.518(2)
C36 H36A 0.9900
C36 H36B 0.9900
C37 H37A 0.9900
C37 H37B 0.9900
C39 H39A 0.9800
C39 H39B 0.9800
C39 H39C 0.9800
C40 H40A 0.9800
C40 H40B 0.9800
C40 H40C 0.9800

loop_
_geom_hbond_atom_site_label_D
_geom_hbond_atom_site_label_H
_geom_hbond_atom_site_label_A
_geom_hbond_distance_DH
_geom_hbond_distance_HA
_geom_hbond_distance_DA
_geom_hbond_angle_DHA
_geom_hbond_site_symmetry_A
O1S H1SA O1 0.84 2.08 2.8965(16) 161.7 2_665
O1S H1SB O6 0.87 1.92 2.7780(16) 168.0 .
N2 H2 O2 0.88 1.87 2.5875(16) 137.0 .
N4 H4 O6 0.88 1.85 2.5703(17) 137.3 .

loop_
_geom_torsion_atom_site_label_1
_geom_torsion_atom_site_label_2
_geom_torsion_atom_site_label_3
_geom_torsion_atom_site_label_4
_geom_torsion
F1 C1 C2 C3 179.91(14)
C11 C1 C2 C3 1.0(3)
C1 C2 C3 C4 -0.6(2)
C2 C3 C4 C10 -0.4(2)
C2 C3 C4 C5 -172.79(14)
C10 C4 C5 O2 -61.73(18)
C3 C4 C5 O2 110.57(16)
C10 C4 C5 C6 119.21(16)
C3 C4 C5 C6 -68.48(18)
O2 C5 C6 C12 -0.7(2)
C4 C5 C6 C12 178.26(12)
O2 C5 C6 C7 174.55(14)
C4 C5 C6 C7 -6.5(2)
C5 C6 C7 C18 -138.32(13)
C12 C6 C7 C18 37.04(16)
C5 C6 C7 C8 100.11(15)
C12 C6 C7 C8 -84.53(15)
C6 C7 C8 C9 68.26(16)
C18 C7 C8 C9 -52.54(15)
C7 C8 C9 O1 -134.25(14)
C7 C8 C9 C17 46.43(17)
C3 C4 C10 C11 1.1(2)
C5 C4 C10 C11 173.46(15)
F1 C1 C11 C10 -179.26(15)
C2 C1 C11 C10 -0.3(3)
C4 C10 C11 C1 -0.7(2)
C15 N2 C12 N1 5.5(2)
C15 N2 C12 C6 -174.50(13)
C13 N1 C12 N2 -3.4(2)
C16 N1 C12 N2 171.87(13)
C13 N1 C12 C6 176.54(13)
C16 N1 C12 C6 -8.2(2)
C5 C6 C12 N2 -5.7(2)
C7 C6 C12 N2 178.82(13)
C5 C6 C12 N1 174.32(13)
C7 C6 C12 N1 -1.14(19)
C12 N1 C13 C14 -27.59(19)
C16 N1 C13 C14 156.78(13)
N1 C13 C14 C15 54.44(17)
C12 N2 C15 C14 23.7(2)
C13 C14 C15 N2 -52.11(17)
C12 N1 C16 C18 -20.23(18)
C13 N1 C16 C18 155.34(12)
C12 N1 C16 C17 101.57(15)
C13 N1 C16 C17 -82.86(15)
O1 C9 C17 C16 132.96(14)
C8 C9 C17 C16 -47.73(16)
N1 C16 C17 C9 -64.37(14)
C18 C16 C17 C9 57.23(15)
C19 O3 C18 O4 -64.95(15)
C19 O3 C18 C16 173.63(11)
C19 O3 C18 C7 55.55(15)
C20 O4 C18 O3 -52.14(16)
C20 O4 C18 C16 65.44(15)
C20 O4 C18 C7 -177.18(12)
N1 C16 C18 O3 -66.64(14)
C17 C16 C18 O3 172.12(11)
N1 C16 C18 O4 172.24(11)
C17 C16 C18 O4 51.01(15)
N1 C16 C18 C7 55.71(14)
C17 C16 C18 C7 -65.52(14)
C6 C7 C18 O3 53.14(15)
C8 C7 C18 O3 178.28(11)
C6 C7 C18 O4 176.39(10)
C8 C7 C18 O4 -58.48(13)
C6 C7 C18 C16 -63.56(14)
C8 C7 C18 C16 61.58(14)
O5 C21 C22 C23 134.02(15)
C32 C21 C22 C23 -47.55(17)
C21 C22 C23 C24 -62.02(16)
C21 C22 C23 C38 59.32(15)
C38 C23 C24 C25 150.92(13)
C22 C23 C24 C25 -87.99(16)
C38 C23 C24 C34 -27.47(17)
C22 C23 C24 C34 93.62(16)
C34 C24 C25 O6 -2.0(2)
C23 C24 C25 O6 179.61(14)
C34 C24 C25 C26 177.73(13)
C23 C24 C25 C26 -0.7(2)
O6 C25 C26 C27 84.97(17)
C24 C25 C26 C27 -94.78(17)
O6 C25 C26 C30 -90.87(17)
C24 C25 C26 C30 89.37(17)
C30 C26 C27 C28 -0.2(2)
C25 C26 C27 C28 -176.09(13)
C26 C27 C28 C29 0.5(2)
C27 C28 C29 F2 -178.72(14)
C27 C28 C29 C31 -0.6(2)
C27 C26 C30 C31 0.1(2)
C25 C26 C30 C31 175.93(14)
F2 C29 C31 C30 178.54(13)
C28 C29 C31 C30 0.5(2)
C26 C30 C31 C29 -0.2(2)
O5 C21 C32 C33 -138.73(15)
C22 C21 C32 C33 42.82(18)
C34 N3 C33 C38 38.44(18)
C37 N3 C33 C38 -150.91(13)
C34 N3 C33 C32 -84.45(16)
C37 N3 C33 C32 86.20(15)
C21 C32 C33 N3 73.23(15)
C21 C32 C33 C38 -48.78(17)
C35 N4 C34 N3 1.2(2)
C35 N4 C34 C24 -177.72(13)
C33 N3 C34 N4 173.58(13)
C37 N3 C34 N4 3.3(2)
C33 N3 C34 C24 -7.5(2)
C37 N3 C34 C24 -177.74(13)
C25 C24 C34 N4 2.2(2)
C23 C24 C34 N4 -179.43(13)
C25 C24 C34 N3 -176.77(13)
C23 C24 C34 N3 1.6(2)
C34 N4 C35 C36 23.8(2)
N4 C35 C36 C37 -50.80(17)
C34 N3 C37 C36 -32.5(2)
C33 N3 C37 C36 156.88(13)
C35 C36 C37 N3 55.52(17)
C40 O8 C38 O7 -59.37(17)
C40 O8 C38 C23 61.29(17)
C40 O8 C38 C33 178.20(14)
C39 O7 C38 O8 -56.64(17)
C39 O7 C38 C23 178.18(13)
C39 O7 C38 C33 60.70(17)
C24 C23 C38 O8 171.50(11)
C22 C23 C38 O8 48.24(15)
C24 C23 C38 O7 -64.44(14)
C22 C23 C38 O7 172.30(11)
C24 C23 C38 C33 56.56(14)
C22 C23 C38 C33 -66.70(14)
N3 C33 C38 O8 176.15(11)
C32 C33 C38 O8 -60.31(15)
N3 C33 C38 O7 54.13(16)
C32 C33 C38 O7 177.67(12)
N3 C33 C38 C23 -62.48(15)
C32 C33 C38 C23 61.06(15)
